data_4002020
loop_
_publ_author_name
'Rivera, Jos\'e Mar\'ia'
'Reyes, Horacio'
'Cort\'es, Armando'
'Santillan, Rosa'
'Lacroix, Pascal G.'
'Lepetit, Christine'
'Nakatani, Keitaro'
'Farf\'an, Norberto'

_publ_contact_author
;     Jos\'e Norberto Farf\'an-Garc\'ia

      Departamento de Qu\'imica
      Centro de Investigaci\'on y de Estudios Avanzados
      del Instituto Polit\'ecnico Nacional
      Apartado Postal 14-740
      07000 M\'exico, D.F.
      M\'exico

;
_publ_section_title
;
 Second-Harmonic Generation within theP212121Space Group, in a Series of
 Chiral (Salicylaldiminato)tin Schiff Base Complexes
;
_journal_issue 5
_journal_name_full 'Chemistry of Materials'
_journal_page_first 1174
_journal_paper_doi 10.1021/cm051589+
_journal_volume 18
_journal_year 2006
_chemical_formula_sum 'C28 H32 N2 O3 Sn'
_chemical_formula_weight 563.25
_chemical_melting_point 493.1(10)
_chemical_name_systematic
;
 2,2-diphenyl-5-((1-methyl)ethyl)-(4&#x00B4;-diethylaminobenzo[h])-6-aza-1,3-dioxa-6-en-2-stannacyclononen-4-one
;
_space_group_IT_number 19
_symmetry_space_group_name_Hall 'P 2ac 2ab'
_symmetry_space_group_name_H-M 'P 21 21 21'
_atom_sites_solution_hydrogens geom
_atom_sites_solution_primary direct
_atom_sites_solution_secondary difmap
_audit_creation_method SHELXL-97
_cell_angle_alpha 90.00
_cell_angle_beta 90.00
_cell_angle_gamma 90.00
_cell_formula_units_Z 4
_cell_length_a 10.6965(2)
_cell_length_b 12.8584(2)
_cell_length_c 20.0495(3)
_cell_measurement_temperature 293(2)
_cell_volume 2757.61(8)
_computing_structure_refinement 'SHELXL-97 (Sheldrick, 1997)'
_diffrn_ambient_temperature 293(2)
_diffrn_measured_fraction_theta_full 0.992
_diffrn_measured_fraction_theta_max 0.992
_diffrn_radiation_monochromator graphite
_diffrn_radiation_source 'fine-focus sealed tube'
_diffrn_radiation_type MoK\a
_diffrn_radiation_wavelength 0.71073
_diffrn_reflns_av_R_equivalents 0.0500
_diffrn_reflns_av_sigmaI/netI 0.0380
_diffrn_reflns_limit_h_max 13
_diffrn_reflns_limit_h_min -13
_diffrn_reflns_limit_k_max 16
_diffrn_reflns_limit_k_min -14
_diffrn_reflns_limit_l_max 26
_diffrn_reflns_limit_l_min -22
_diffrn_reflns_number 21562
_diffrn_reflns_theta_full 27.48
_diffrn_reflns_theta_max 27.48
_diffrn_reflns_theta_min 3.44
_exptl_absorpt_coefficient_mu 0.956
_exptl_absorpt_correction_T_max 1.1900
_exptl_absorpt_correction_T_min 0.8147
_exptl_absorpt_process_details 'semi empirical correction through MULTISCAN procedure (PLATON)'
_exptl_crystal_colour Yellow
_exptl_crystal_density_diffrn 1.357
_exptl_crystal_density_method 'not measured'
_exptl_crystal_F_000 1152
_refine_diff_density_max 0.354
_refine_diff_density_min -0.357
_refine_diff_density_rms 0.050
_refine_ls_abs_structure_details 'Flack H D (1983), Acta Cryst. A39, 876-881'
_refine_ls_abs_structure_Flack -0.04(3)
_refine_ls_extinction_coef 0.0071(7)
_refine_ls_extinction_expression Fc^*^=kFc[1+0.001xFc^2^\l^3^/sin(2\q)]^-1/4^
_refine_ls_extinction_method SHELXL
_refine_ls_goodness_of_fit_ref 1.158
_refine_ls_hydrogen_treatment mixed
_refine_ls_matrix_type full
_refine_ls_number_parameters 348
_refine_ls_number_reflns 6266
_refine_ls_number_restraints 0
_refine_ls_restrained_S_all 1.158
_refine_ls_R_factor_all 0.0538
_refine_ls_R_factor_gt 0.0361
_refine_ls_shift/su_max 0.003
_refine_ls_shift/su_mean 0.000
_refine_ls_structure_factor_coef Fsqd
_refine_ls_weighting_details 'calc w=1/[\s^2^(Fo^2^)+(0.0279P)^2^+0.7822P] where P=(Fo^2^+2Fc^2^)/3'
_refine_ls_weighting_scheme calc
_refine_ls_wR_factor_gt 0.0739
_refine_ls_wR_factor_ref 0.0820
_reflns_number_gt 5129
_reflns_number_total 6266
_reflns_threshold_expression >2sigma(I)
_cod_data_source_file cm051589%2Bsi20050719_110947.cif
_cod_data_source_block compound6
_cod_depositor_comments
;
The following automatic conversions were performed:

'_chemical_melting_point' value '219-221o C' was changed to
'493.1(10)' - it was converted from degrees Celsius(C) to Kelvins(K),
the average value was taken and precision was estimated.

Automatic conversion script
Id: cif_fix_values 2281 2013-09-26 08:29:07Z andrius 
;
_cod_original_sg_symbol_H-M P212121
_cod_database_code 4002020

loop_
_symmetry_equiv_pos_as_xyz
'x, y, z'
'-x+1/2, -y, z+1/2'
'x+1/2, -y+1/2, -z'
'-x, y+1/2, -z+1/2'

loop_
_atom_site_label
_atom_site_type_symbol
_atom_site_fract_x
_atom_site_fract_y
_atom_site_fract_z
_atom_site_U_iso_or_equiv
_atom_site_adp_type
_atom_site_occupancy
_atom_site_symmetry_multiplicity
_atom_site_calc_flag
_atom_site_refinement_flags
C16 C 0.4079(4) 1.0390(3) 0.96380(18) 0.0602(9) Uani 1 1 d .
C10 C 0.5416(4) 0.8685(4) 0.8246(2) 0.0738(11) Uani 1 1 d .
C21 C 0.4270(6) 1.1440(4) 0.9776(3) 0.0916(16) Uani 1 1 d .
C28 C 0.8595(8) 0.9377(6) 1.0931(3) 0.150(3) Uani 1 1 d .
H28A H 0.9259 0.8916 1.0803 0.225 Uiso 1 1 calc R
H28B H 0.8700 0.9577 1.1389 0.225 Uiso 1 1 calc R
H28C H 0.8614 0.9985 1.0653 0.225 Uiso 1 1 calc R
C17 C 0.2985(4) 0.9947(4) 0.9838(3) 0.0824(14) Uani 1 1 d .
H11 H 0.2838 0.9250 0.9742 0.099 Uiso 1 1 calc R
C24 C 0.8484(7) 1.3356(5) 0.7297(3) 0.115(2) Uani 1 1 d .
H22A H 0.7749 1.2938 0.7208 0.138 Uiso 1 1 calc R
H22B H 0.8786 1.3627 0.6875 0.138 Uiso 1 1 calc R
C27 C 0.6257(7) 0.9543(6) 1.1035(3) 0.128(2) Uani 1 1 d .
H27A H 0.5484 0.9174 1.0980 0.192 Uiso 1 1 calc R
H27B H 0.6261 1.0144 1.0752 0.192 Uiso 1 1 calc R
H27C H 0.6342 0.9758 1.1492 0.192 Uiso 1 1 calc R
C15 C 0.5278(9) 0.7659(5) 0.8222(4) 0.146(3) Uani 1 1 d .
H17 H 0.5121 0.7309 0.8619 0.176 Uiso 1 1 calc R
C22 C 1.0738(6) 1.3047(6) 0.7458(4) 0.125(3) Uani 1 1 d .
H24A H 1.0769 1.3787 0.7367 0.150 Uiso 1 1 calc R
H24B H 1.1259 1.2904 0.7843 0.150 Uiso 1 1 calc R
C25 C 0.8135(8) 1.4241(5) 0.7741(4) 0.142(3) Uani 1 1 d .
H23A H 0.7488 1.4644 0.7533 0.213 Uiso 1 1 calc R
H23B H 0.8854 1.4672 0.7816 0.213 Uiso 1 1 calc R
H23C H 0.7838 1.3976 0.8159 0.213 Uiso 1 1 calc R
C23 C 1.1184(7) 1.2462(7) 0.6882(5) 0.154(3) Uani 1 1 d .
H25A H 1.2034 1.2652 0.6789 0.232 Uiso 1 1 calc R
H25B H 1.0671 1.2620 0.6502 0.232 Uiso 1 1 calc R
H25C H 1.1139 1.1731 0.6975 0.232 Uiso 1 1 calc R
C11 C 0.5618(10) 0.9124(6) 0.7660(3) 0.166(4) Uani 1 1 d .
H21 H 0.5726 0.9841 0.7634 0.199 Uiso 1 1 calc R
C18 C 0.2089(5) 1.0505(6) 1.0179(3) 0.1037(18) Uani 1 1 d .
C19 C 0.2284(7) 1.1527(6) 1.0320(3) 0.108(2) Uani 1 1 d .
C20 C 0.3369(9) 1.2007(5) 1.0127(3) 0.115(2) Uani 1 1 d .
C13 C 0.5522(9) 0.7538(9) 0.7090(5) 0.149(3) Uani 1 1 d .
H19 H 0.5533 0.7151 0.6698 0.179 Uiso 1 1 calc R
C12 C 0.5674(15) 0.8513(9) 0.7062(4) 0.210(6) Uani 1 1 d .
H20 H 0.5822 0.8833 0.6654 0.252 Uiso 1 1 calc R
C14 C 0.5355(13) 0.7081(7) 0.7643(5) 0.189(5) Uani 1 1 d .
H18 H 0.5285 0.6361 0.7659 0.227 Uiso 1 1 calc R
H6 H 1.042(4) 1.017(3) 0.8913(19) 0.068(12) Uiso 1 1 d .
H7 H 0.900(3) 0.923(3) 0.9555(16) 0.046(9) Uiso 1 1 d .
H8 H 0.789(4) 0.796(3) 1.0093(18) 0.057(11) Uiso 1 1 d .
H5 H 1.095(5) 1.141(4) 0.822(2) 0.082(14) Uiso 1 1 d .
H12 H 0.138(6) 1.017(4) 1.033(3) 0.107(18) Uiso 1 1 d .
H15 H 0.511(6) 1.160(5) 0.965(3) 0.13(2) Uiso 1 1 d .
H26 H 0.746(3) 0.817(2) 1.1280(13) 0.021(6) Uiso 1 1 d .
H14 H 0.370(6) 1.280(5) 1.028(3) 0.13(2) Uiso 1 1 d .
H13 H 0.170(8) 1.185(6) 1.064(4) 0.18(3) Uiso 1 1 d .
H3 H 0.729(5) 1.209(3) 0.801(2) 0.071(13) Uiso 1 1 d .
Sn1 Sn 0.54852(2) 0.951672(19) 0.915817(13) 0.05634(11) Uani 1 1 d .
O1 O 0.6375(3) 1.0834(2) 0.88030(14) 0.0676(7) Uani 1 1 d .
O2 O 0.5118(3) 0.8148(2) 0.97303(16) 0.0730(8) Uani 1 1 d .
O3 O 0.5899(3) 0.6955(2) 1.04151(19) 0.0892(10) Uani 1 1 d .
N2 N 0.9429(5) 1.2718(3) 0.7590(2) 0.0995(13) Uani 1 1 d .
C2 C 0.7567(4) 1.0937(3) 0.86399(19) 0.0560(9) Uani 1 1 d .
C7 C 0.8297(3) 0.9502(3) 0.93893(17) 0.0534(8) Uani 1 1 d .
C9 C 0.5997(4) 0.7765(3) 1.0096(2) 0.0649(11) Uani 1 1 d .
C1 C 0.8518(4) 1.0295(3) 0.89172(17) 0.0544(9) Uani 1 1 d .
N1 N 0.7225(3) 0.9190(2) 0.96227(14) 0.0528(7) Uani 1 1 d .
C6 C 0.9761(4) 1.0506(4) 0.8729(2) 0.0654(10) Uani 1 1 d .
C3 C 0.7888(5) 1.1729(4) 0.8202(2) 0.0689(11) Uani 1 1 d .
C5 C 1.0077(5) 1.1284(4) 0.8303(3) 0.0762(13) Uani 1 1 d .
C8 C 0.7200(4) 0.8380(3) 1.0145(2) 0.0644(10) Uani 1 1 d .
C4 C 0.9146(4) 1.1922(4) 0.8025(2) 0.0757(13) Uani 1 1 d .
C26 C 0.7352(5) 0.8829(4) 1.0848(3) 0.0908(14) Uani 1 1 d .

loop_
_atom_site_aniso_label
_atom_site_aniso_U_11
_atom_site_aniso_U_22
_atom_site_aniso_U_33
_atom_site_aniso_U_23
_atom_site_aniso_U_13
_atom_site_aniso_U_12
C16 0.057(2) 0.057(2) 0.066(2) -0.005(2) 0.0033(16) 0.0063(19)
C10 0.053(2) 0.094(3) 0.075(3) -0.019(2) -0.001(2) -0.004(3)
C21 0.099(4) 0.066(3) 0.109(4) -0.011(3) 0.026(3) -0.005(3)
C28 0.178(7) 0.157(6) 0.114(5) -0.002(5) -0.056(5) -0.024(6)
C17 0.052(2) 0.075(3) 0.120(4) -0.017(3) 0.008(3) 0.002(2)
C24 0.111(5) 0.108(5) 0.125(5) 0.050(4) 0.015(4) 0.006(4)
C27 0.155(6) 0.142(5) 0.087(4) -0.042(4) 0.016(4) 0.004(5)
C15 0.222(9) 0.103(5) 0.113(4) -0.045(4) 0.027(6) -0.052(6)
C22 0.104(5) 0.143(6) 0.129(5) 0.053(5) 0.043(5) 0.010(4)
C25 0.150(7) 0.097(5) 0.180(7) 0.041(5) 0.029(5) 0.011(4)
C23 0.102(5) 0.162(7) 0.199(9) 0.071(7) -0.021(6) -0.047(5)
C11 0.282(11) 0.127(5) 0.088(4) -0.015(4) -0.028(6) 0.020(7)
C18 0.055(3) 0.123(5) 0.133(5) -0.018(4) 0.018(3) 0.003(4)
C19 0.099(5) 0.110(5) 0.114(5) -0.024(4) 0.011(4) 0.032(4)
C20 0.161(7) 0.068(3) 0.116(5) -0.019(3) 0.032(5) 0.015(4)
C13 0.130(6) 0.194(9) 0.123(6) -0.072(6) 0.008(6) -0.048(7)
C12 0.369(18) 0.174(9) 0.086(5) -0.020(5) -0.015(8) 0.006(12)
C14 0.285(13) 0.138(7) 0.146(7) -0.078(6) 0.043(9) -0.067(8)
Sn1 0.04726(14) 0.05158(14) 0.07019(16) -0.00182(13) -0.00026(13) 0.00116(12)
O1 0.0489(15) 0.0607(16) 0.0934(18) 0.0211(14) 0.0066(14) 0.0041(12)
O2 0.0590(18) 0.0600(17) 0.100(2) 0.0050(15) 0.0006(15) -0.0056(13)
O3 0.083(2) 0.0582(18) 0.126(3) 0.0262(18) 0.0129(19) -0.0016(15)
N2 0.080(3) 0.096(3) 0.122(3) 0.045(3) 0.016(3) -0.002(3)
C2 0.052(2) 0.052(2) 0.064(2) 0.0017(17) -0.0026(18) -0.0004(17)
C7 0.0439(18) 0.0520(19) 0.064(2) -0.0032(18) -0.0112(15) 0.0028(19)
C9 0.065(3) 0.046(2) 0.083(3) 0.001(2) 0.007(2) 0.0020(19)
C1 0.053(2) 0.051(2) 0.0591(19) -0.0030(15) -0.0001(16) 0.0016(17)
N1 0.0523(18) 0.0463(16) 0.0596(17) 0.0022(12) -0.0049(14) -0.0008(13)
C6 0.055(2) 0.068(2) 0.073(2) 0.000(2) -0.0013(18) 0.000(2)
C3 0.062(3) 0.067(3) 0.077(3) 0.016(2) 0.002(2) -0.001(2)
C5 0.056(2) 0.079(3) 0.094(3) 0.008(3) 0.011(2) -0.007(2)
C8 0.061(2) 0.058(2) 0.074(3) 0.0106(19) -0.002(2) 0.005(2)
C4 0.070(3) 0.070(3) 0.087(3) 0.007(2) 0.008(2) -0.010(2)
C26 0.110(4) 0.091(3) 0.071(3) 0.013(3) -0.012(3) -0.015(3)

loop_
_atom_type_symbol
_atom_type_description
_atom_type_scat_dispersion_real
_atom_type_scat_dispersion_imag
_atom_type_scat_source
C C 0.0033 0.0016 'International Tables Vol C Tables 4.2.6.8 and 6.1.1.4'
H H 0.0000 0.0000 'International Tables Vol C Tables 4.2.6.8 and 6.1.1.4'
N N 0.0061 0.0033 'International Tables Vol C Tables 4.2.6.8 and 6.1.1.4'
O O 0.0106 0.0060 'International Tables Vol C Tables 4.2.6.8 and 6.1.1.4'
Sn Sn -0.6537 1.4246 'International Tables Vol C Tables 4.2.6.8 and 6.1.1.4'

loop_
_geom_angle_atom_site_label_1
_geom_angle_atom_site_label_2
_geom_angle_atom_site_label_3
_geom_angle
C17 C16 C21 118.2(4)
C17 C16 Sn1 121.6(3)
C21 C16 Sn1 120.2(3)
C11 C10 C15 114.2(6)
C11 C10 Sn1 123.1(5)
C15 C10 Sn1 122.4(4)
C16 C21 C20 120.3(6)
C16 C17 C18 121.7(5)
N2 C24 C25 111.7(6)
C10 C15 C14 124.0(8)
C23 C22 N2 107.6(6)
C10 C11 C12 121.0(8)
C19 C18 C17 119.9(6)
C18 C19 C20 120.5(6)
C19 C20 C21 119.4(6)
C12 C13 C14 121.0(8)
C13 C12 C11 120.1(9)
C13 C14 C15 119.6(9)
O1 Sn1 C16 92.80(14)
O1 Sn1 C10 97.61(16)
C16 Sn1 C10 129.58(17)
O1 Sn1 N1 84.83(11)
C16 Sn1 N1 122.02(13)
C10 Sn1 N1 108.03(15)
O1 Sn1 O2 160.63(11)
C16 Sn1 O2 93.58(14)
C10 Sn1 O2 92.36(17)
N1 Sn1 O2 76.28(11)
C2 O1 Sn1 127.6(2)
C9 O2 Sn1 119.0(3)
C4 N2 C24 122.2(5)
C4 N2 C22 122.1(5)
C24 N2 C22 115.4(4)
O1 C2 C3 117.9(4)
O1 C2 C1 122.3(3)
C3 C2 C1 119.7(4)
N1 C7 C1 127.7(3)
O3 C9 O2 123.9(4)
O3 C9 C8 118.9(4)
O2 C9 C8 117.2(4)
C6 C1 C7 118.5(4)
C6 C1 C2 117.3(4)
C7 C1 C2 124.1(4)
C7 N1 C8 119.2(3)
C7 N1 Sn1 123.6(2)
C8 N1 Sn1 115.8(3)
C5 C6 C1 123.1(4)
C2 C3 C4 121.5(5)
C6 C5 C4 120.2(4)
N1 C8 C9 109.7(4)
N1 C8 C26 112.6(4)
C9 C8 C26 110.3(4)
N2 C4 C5 121.9(4)
N2 C4 C3 119.8(5)
C5 C4 C3 118.2(4)
C28 C26 C27 111.4(5)
C28 C26 C8 111.7(5)
C27 C26 C8 111.7(4)

loop_
_geom_bond_atom_site_label_1
_geom_bond_atom_site_label_2
_geom_bond_distance
C16 C17 1.362(6)
C16 C21 1.394(7)
C16 Sn1 2.109(4)
C10 C11 1.323(8)
C10 C15 1.328(7)
C10 Sn1 2.119(4)
C21 C20 1.399(9)
C28 C26 1.513(9)
C17 C18 1.380(7)
C24 N2 1.428(7)
C24 C25 1.491(9)
C27 C26 1.535(9)
C15 C14 1.381(9)
C22 C23 1.459(11)
C22 N2 1.487(7)
C11 C12 1.434(10)
C18 C19 1.360(9)
C19 C20 1.370(10)
C13 C12 1.265(12)
C13 C14 1.268(12)
Sn1 O1 2.069(3)
Sn1 N1 2.123(3)
Sn1 O2 2.137(3)
O1 C2 1.323(5)
O2 C9 1.291(5)
O3 C9 1.227(5)
N2 C4 1.378(6)
C2 C3 1.388(6)
C2 C1 1.424(5)
C7 N1 1.302(5)
C7 C1 1.411(5)
C9 C8 1.513(6)
C1 C6 1.408(5)
N1 C8 1.477(5)
C6 C5 1.358(7)
C3 C4 1.413(6)
C5 C4 1.405(7)
C8 C26 1.532(7)

loop_
_geom_torsion_atom_site_label_1
_geom_torsion_atom_site_label_2
_geom_torsion_atom_site_label_3
_geom_torsion_atom_site_label_4
_geom_torsion
C17 C16 C21 C20 1.8(8)
Sn1 C16 C21 C20 -176.4(5)
C21 C16 C17 C18 -1.2(8)
Sn1 C16 C17 C18 176.9(4)
C11 C10 C15 C14 1.0(15)
Sn1 C10 C15 C14 -173.2(9)
C15 C10 C11 C12 0.1(14)
Sn1 C10 C11 C12 174.2(9)
C16 C17 C18 C19 0.5(9)
C17 C18 C19 C20 -0.3(10)
C18 C19 C20 C21 0.9(11)
C16 C21 C20 C19 -1.6(10)
C14 C13 C12 C11 -2(2)
C10 C11 C12 C13 0(2)
C12 C13 C14 C15 3(2)
C10 C15 C14 C13 -2.6(19)
C17 C16 Sn1 O1 162.9(4)
C21 C16 Sn1 O1 -18.9(4)
C17 C16 Sn1 C10 60.7(4)
C21 C16 Sn1 C10 -121.2(4)
C17 C16 Sn1 N1 -111.4(4)
C21 C16 Sn1 N1 66.7(4)
C17 C16 Sn1 O2 -35.4(4)
C21 C16 Sn1 O2 142.8(4)
C11 C10 Sn1 O1 -14.7(7)
C15 C10 Sn1 O1 158.9(6)
C11 C10 Sn1 C16 85.3(7)
C15 C10 Sn1 C16 -101.1(6)
C11 C10 Sn1 N1 -101.7(7)
C15 C10 Sn1 N1 71.9(6)
C11 C10 Sn1 O2 -178.1(7)
C15 C10 Sn1 O2 -4.5(6)
C16 Sn1 O1 C2 155.0(3)
C10 Sn1 O1 C2 -74.5(4)
N1 Sn1 O1 C2 33.0(3)
O2 Sn1 O1 C2 45.8(6)
O1 Sn1 O2 C9 -10.8(6)
C16 Sn1 O2 C9 -119.8(3)
C10 Sn1 O2 C9 110.3(3)
N1 Sn1 O2 C9 2.3(3)
C25 C24 N2 C4 85.4(7)
C25 C24 N2 C22 -87.7(7)
C23 C22 N2 C4 92.1(7)
C23 C22 N2 C24 -94.8(7)
Sn1 O1 C2 C3 157.5(3)
Sn1 O1 C2 C1 -25.1(5)
Sn1 O2 C9 O3 -176.2(3)
Sn1 O2 C9 C8 5.8(5)
N1 C7 C1 C6 -179.7(4)
N1 C7 C1 C2 3.6(6)
O1 C2 C1 C6 -177.2(4)
C3 C2 C1 C6 0.2(6)
O1 C2 C1 C7 -0.4(6)
C3 C2 C1 C7 176.9(4)
C1 C7 N1 C8 -176.8(4)
C1 C7 N1 Sn1 17.5(5)
O1 Sn1 N1 C7 -28.2(3)
C16 Sn1 N1 C7 -118.3(3)
C10 Sn1 N1 C7 68.1(3)
O2 Sn1 N1 C7 156.1(3)
O1 Sn1 N1 C8 165.6(3)
C16 Sn1 N1 C8 75.5(3)
C10 Sn1 N1 C8 -98.1(3)
O2 Sn1 N1 C8 -10.1(3)
C7 C1 C6 C5 -176.9(4)
C2 C1 C6 C5 0.1(6)
O1 C2 C3 C4 177.1(4)
C1 C2 C3 C4 -0.3(7)
C1 C6 C5 C4 -0.2(8)
C7 N1 C8 C9 -151.5(4)
Sn1 N1 C8 C9 15.4(4)
C7 N1 C8 C26 85.3(5)
Sn1 N1 C8 C26 -107.9(4)
O3 C9 C8 N1 168.2(4)
O2 C9 C8 N1 -13.7(5)
O3 C9 C8 C26 -67.2(5)
O2 C9 C8 C26 110.9(5)
C24 N2 C4 C5 178.8(6)
C22 N2 C4 C5 -8.5(8)
C24 N2 C4 C3 -1.1(9)
C22 N2 C4 C3 171.6(6)
C6 C5 C4 N2 -179.9(5)
C6 C5 C4 C3 0.0(8)
C2 C3 C4 N2 -179.8(4)
C2 C3 C4 C5 0.3(8)
N1 C8 C26 C28 -61.6(6)
C9 C8 C26 C28 175.4(5)
N1 C8 C26 C27 64.0(6)
C9 C8 C26 C27 -59.0(5)
